data_1573664
_journal_paper_doi 10.1039/D4DT03036B
_chemical_formula_moiety 'C15 H22 Au O P'
_chemical_formula_sum 'C15 H22 Au O P'
_chemical_formula_weight 446.26
_space_group_crystal_system orthorhombic
_space_group_IT_number 29
_space_group_name_Hall 'P -2a -2ab'
_space_group_name_H-M_alt 'P b 21 a'
_atom_sites_solution_hydrogens geom
_audit_creation_date 2024-05-06
_audit_creation_method
;
Olex2 1.5
(compiled 2024.02.16 svn.r378c4104 for OlexSys, GUI svn.r6928)
;
_audit_update_record
;
2024-07-24 deposited with the CCDC.	2025-01-09 downloaded from the CCDC.
;
_cell_angle_alpha 90
_cell_angle_beta 90
_cell_angle_gamma 90
_cell_formula_units_Z 8
_cell_length_a 17.5579(5)
_cell_length_b 9.9652(4)
_cell_length_c 17.0487(9)
_cell_measurement_reflns_used 5257
_cell_measurement_temperature 293(2)
_cell_measurement_theta_max 21.4110
_cell_measurement_theta_min 1.8200
_cell_volume 2983.0(2)
_computing_cell_refinement 'CrysAlisPro 1.171.42.49 (Rigaku OD, 2022)'
_computing_data_collection 'CrysAlisPro 1.171.42.49 (Rigaku OD, 2022)'
_computing_data_reduction 'CrysAlisPro 1.171.42.49 (Rigaku OD, 2022)'
_computing_molecular_graphics 'Olex2 1.5 (Dolomanov et al., 2009)'
_computing_publication_material 'Olex2 1.5 (Dolomanov et al., 2009)'
_computing_structure_refinement 'SHELXL 2018/3 (Sheldrick, 2015)'
_computing_structure_solution 'SHELXS  (Sheldrick, 2008)'
_diffrn_ambient_environment 'Diamond Anvil Cell filled with n-pentane/i-pentane 1:1 mixture'
_diffrn_ambient_pressure 580000
_diffrn_ambient_temperature 293(2)
_diffrn_crystal_treatment 'pressurized rapidly in n-pentane/i-pentane 1:1 mixture as a hydrostatic medium'
_diffrn_detector_area_resol_mean 16.0128
_diffrn_detector_type Eos
_diffrn_measured_fraction_theta_full 0.722
_diffrn_measured_fraction_theta_max 0.700
_diffrn_measurement_details
;
List of Runs (angles in degrees, time in seconds):

  # Type    Start    End  Width  t~exp~   \w     \q     \k     \f   Frames
#--------------------------------------------------------------------------
  1  \w    -28.00   3.00   1.00  120.00    --   22.04  39.00 167.00   31
  2  \w    -42.00  32.00   1.00  120.00    --   22.04  26.00  -8.00   74
  3  \w     59.00  86.00   1.00  120.00    --   22.04-160.00  60.00   27
  4  \w     20.00  56.00   1.00  120.00    --   22.04-114.00  45.00   36
  5  \w     -8.00  36.00   1.00  120.00    --   22.04 -67.00-157.00   44
  6  \w    -30.00  12.00   1.00  120.00    --  -22.19  67.00 157.00   42
  7  \w    -39.00 -14.00   1.00  120.00    --  -22.19  97.00 -35.00   25
  8  \w    -84.00 -13.00   1.00  120.00    --  -22.19 114.00 135.00   71
  9  \w    -59.00  11.00   1.00  120.00    --  -22.19  67.00 -23.00   70
 10  \w    -70.00 -43.00   1.00  120.00    --  -22.19 137.00 114.00   27
 11  \w    -32.00  20.00   1.00  120.00    --  -22.19 -26.00   8.00   52
 12  \w   -108.00 -73.00   1.00  120.00    --  -22.19-160.00-120.00   35
 13  \w    -43.00 -16.00   1.00  120.00    --  -22.19 114.00 -45.00   27
 14  \w    -13.00  14.00   1.00  120.00    --  -22.19  39.00 167.00   27
 15  \w    -23.00   4.00   1.00  120.00    --  -22.19   0.00-150.00   27
;
_diffrn_measurement_device 'four-circle diffractometer'
_diffrn_measurement_device_type 'SuperNova, Single source at offset/far, Eos'
_diffrn_measurement_method '\w scans'
_diffrn_measurement_specimen_support 'Diamond Anvil Cell, effective opening angle 39 deg.'
_diffrn_radiation_type AgK\a
_diffrn_radiation_wavelength 0.56087
_diffrn_reflns_av_R_equivalents 0.0506
_diffrn_reflns_av_unetI/netI 0.0662
_diffrn_reflns_Laue_measured_fraction_full 0.722
_diffrn_reflns_Laue_measured_fraction_max 0.700
_diffrn_reflns_limit_h_max 22
_diffrn_reflns_limit_h_min -22
_diffrn_reflns_limit_k_max 10
_diffrn_reflns_limit_k_min -12
_diffrn_reflns_limit_l_max 16
_diffrn_reflns_limit_l_min -18
_diffrn_reflns_number 17619
_diffrn_reflns_point_group_measured_fraction_full 0.659
_diffrn_reflns_point_group_measured_fraction_max 0.623
_diffrn_reflns_theta_full 19.665
_diffrn_reflns_theta_max 21.355
_diffrn_reflns_theta_min 1.831
_exptl_absorpt_coefficient_mu 5.383
_exptl_absorpt_correction_T_max 1.00000
_exptl_absorpt_correction_T_min 0.96156
_exptl_absorpt_correction_type multi-scan
_exptl_absorpt_process_details
;
CrysAlisPro 1.171.42.49 (Rigaku Oxford Diffraction, 2022)
Empirical absorption correction using spherical harmonics,
implemented in SCALE3 ABSPACK scaling algorithm.
;
_exptl_crystal_colour 'clear violet'
_exptl_crystal_colour_lustre clear
_exptl_crystal_colour_primary violet
_exptl_crystal_density_diffrn 1.987
_exptl_crystal_description needle
_exptl_crystal_F_000 1712
_exptl_crystal_preparation
'Mounted in a Diamond-Anvil Cell using n-pentane/i-pentane 1:1 mixture as pressure medium.,Luminescent'
_exptl_crystal_pressure_history 'Pressurized to 0.58 GPa and left to stabilize over ? hours.'
_exptl_crystal_recrystallization_method 'Re-crystallisation from solvent: n-pentane/dichloromethane'
_exptl_crystal_size_max 0.16
_exptl_crystal_size_mid 0.12
_exptl_crystal_size_min 0.10
_refine_diff_density_max 1.099
_refine_diff_density_min -1.174
_refine_diff_density_rms 0.164
_refine_ls_abs_structure_details
;
 Refined as an inversion twin.
;
_refine_ls_abs_structure_Flack 0.71(3)
_refine_ls_extinction_method none
_refine_ls_goodness_of_fit_ref 1.010
_refine_ls_hydrogen_treatment constr
_refine_ls_matrix_type full
_refine_ls_number_parameters 334
_refine_ls_number_reflns 4264
_refine_ls_number_restraints 67
_refine_ls_restrained_S_all 1.003
_refine_ls_R_factor_all 0.0871
_refine_ls_R_factor_gt 0.0359
_refine_ls_shift/su_max 0.000
_refine_ls_shift/su_mean 0.000
_refine_ls_structure_factor_coef Fsqd
_refine_ls_weighting_details 'w=1/[\s^2^(Fo^2^)+(0.0217P)^2^] where P=(Fo^2^+2Fc^2^)/3'
_refine_ls_weighting_scheme calc
_refine_ls_wR_factor_gt 0.0508
_refine_ls_wR_factor_ref 0.0640
_reflns_Friedel_coverage 0.682
_reflns_Friedel_fraction_full 0.587
_reflns_Friedel_fraction_max 0.537
_reflns_number_gt 2739
_reflns_number_total 4264
_reflns_threshold_expression 'I > 2\s(I)'
_cod_data_source_file d4dt03036b2.cif
_cod_data_source_block appr6_0p58GPa
_cod_database_code 1573664
_shelx_shelxl_version_number 2018/3
_shelx_space_group_comment
;
The symmetry employed for this shelxl refinement is uniquely defined
by the following loop, which should always be used as a source of
symmetry information in preference to the above space-group names.
They are only intended as comments.
;
_olex2_refinement_description
;
1. Twinned data refinement
 Scales: 0.29(3)
 0.71(3)
2. Fixed Uiso
 At 1.2 times of:
  All C(H) groups, All C(H,H) groups
 At 1.5 times of:
  All C(H,H,H) groups
3. Rigid body (RIGU) restrains
 C21, C22, C23, C28, C24, C25, C26, C27, O2, C29
 with sigma for 1-2 distances of 0.004 and sigma for 1-3 distances of 0.004
4.a Secondary CH2 refined with riding coordinates:
 C10(H10A,H10B), C30(H30A,H30B), C32(H32A,H32B), C12(H12A,H12B), C14(H14A,
 H14B), C34(H34A,H34B)
4.b Aromatic/amide H refined with riding coordinates:
 C27(H27), C24(H24), C28(H28), C25(H25), C7(H7), C8(H8), C4(H4), C5(H5)
4.c Idealised Me refined as rotating group:
 C11(H11A,H11B,H11C), C31(H31A,H31B,H31C), C9(H9A,H9B,H9C), C35(H35A,H35B,
 H35C), C33(H33A,H33B,H33C), C15(H15A,H15B,H15C), C13(H13A,H13B,H13C), C29(H29A,
 H29B,H29C)
;
_olex2_submission_special_instructions 'No special instructions were received'
_oxdiff_exptl_absorpt_empirical_details
;
Empirical correction (ABSPACK) includes:
- Absorption correction using spherical harmonics
- Frame scaling
;

loop_
_space_group_symop_operation_xyz
'x, y, z'
'-x, y+1/2, -z'
'x+1/2, y, -z'
'-x+1/2, y+1/2, z'

loop_
_atom_site_label
_atom_site_type_symbol
_atom_site_fract_x
_atom_site_fract_y
_atom_site_fract_z
_atom_site_U_iso_or_equiv
_atom_site_adp_type
_atom_site_occupancy
_atom_site_site_symmetry_order
_atom_site_calc_flag
_atom_site_refinement_flags_posn
_atom_site_refinement_flags_adp
_atom_site_refinement_flags_occupancy
_atom_site_disorder_assembly
_atom_site_disorder_group
Au2 Au 0.63264(3) -0.00329(5) 0.42258(7) 0.0383(3) Uani 1 1 d . . . . .
Au1 Au 0.37589(3) 0.70185(5) 0.07628(7) 0.0385(3) Uani 1 1 d . . . . .
P1 P 0.3765(2) 0.8945(12) 0.0038(4) 0.033(3) Uani 1 1 d . . . . .
P2 P 0.62741(19) -0.1923(12) 0.4980(4) 0.032(3) Uani 1 1 d . . . . .
C23 C 0.6337(8) 0.411(3) 0.305(2) 0.035(6) Uani 1 1 d . . . . .
C21 C 0.6337(8) 0.172(3) 0.366(2) 0.046(9) Uani 1 1 d . . . . .
C26 C 0.6365(9) 0.667(2) 0.2336(17) 0.033(5) Uani 1 1 d . . . . .
C22 C 0.6359(9) 0.285(3) 0.341(2) 0.042(8) Uani 1 1 d . . . . .
O2 O 0.6440(7) 0.791(2) 0.2008(14) 0.071(6) Uani 1 1 d . . . . .
C1 C 0.3761(9) 0.525(4) 0.133(2) 0.046(9) Uani 1 1 d . . . . .
C2 C 0.3780(9) 0.414(4) 0.159(2) 0.046(9) Uani 1 1 d . . . . .
C27 C 0.5685(9) 0.614(2) 0.2657(14) 0.042(6) Uani 1 1 d . . . . .
H27 H 0.523772 0.663832 0.264291 0.051 Uiso 1 1 calc R U . . .
C24 C 0.7021(8) 0.4710(18) 0.2755(12) 0.040(5) Uani 1 1 d . . . . .
H24 H 0.747342 0.422484 0.277978 0.048 Uiso 1 1 calc R U . . .
C28 C 0.5691(7) 0.490(2) 0.2982(11) 0.034(4) Uani 1 1 d . . . . .
H28 H 0.523415 0.456319 0.317315 0.040 Uiso 1 1 calc R U . . .
C25 C 0.7031(8) 0.5922(18) 0.2452(12) 0.038(5) Uani 1 1 d . . . . .
H25 H 0.749551 0.629646 0.230869 0.045 Uiso 1 1 calc R U . . .
C7 C 0.4482(9) 0.108(2) 0.2696(14) 0.041(6) Uani 1 1 d . . . . .
H7 H 0.490451 0.083221 0.299023 0.049 Uiso 1 1 calc R U . . .
C8 C 0.4440(8) 0.238(2) 0.2343(14) 0.046(6) Uani 1 1 d . . . . .
H8 H 0.484627 0.296808 0.239326 0.056 Uiso 1 1 calc R U . . .
C3 C 0.3799(9) 0.276(3) 0.192(2) 0.034(6) Uani 1 1 d . . . . .
C10 C 0.4037(8) 0.8633(16) -0.0962(10) 0.042(5) Uani 1 1 d . . . . .
H10A H 0.381077 0.931407 -0.129510 0.051 Uiso 1 1 calc R U . . .
H10B H 0.458609 0.871000 -0.100723 0.051 Uiso 1 1 calc R U . . .
C11 C 0.3791(8) 0.725(2) -0.1255(17) 0.056(7) Uani 1 1 d . . . . .
H11A H 0.386432 0.719362 -0.181246 0.084 Uiso 1 1 calc R U . . .
H11B H 0.326333 0.710485 -0.113441 0.084 Uiso 1 1 calc R U . . .
H11C H 0.409261 0.656742 -0.100234 0.084 Uiso 1 1 calc R U . . .
C31 C 0.6600(8) -0.038(2) 0.6294(14) 0.048(6) Uani 1 1 d . . . . .
H31A H 0.672562 0.034994 0.594746 0.072 Uiso 1 1 calc R U . . .
H31B H 0.689753 -0.030595 0.676429 0.072 Uiso 1 1 calc R U . . .
H31C H 0.606822 -0.033447 0.642402 0.072 Uiso 1 1 calc R U . . .
C30 C 0.6768(7) -0.1690(15) 0.5896(10) 0.038(5) Uani 1 1 d . . . . .
H30A H 0.663143 -0.241611 0.624783 0.045 Uiso 1 1 calc R U . . .
H30B H 0.731188 -0.174840 0.580045 0.045 Uiso 1 1 calc R U . . .
O1 O 0.3978(8) -0.0963(19) 0.2980(12) 0.066(5) Uani 1 1 d . . . . .
C4 C 0.3196(7) 0.187(2) 0.1841(12) 0.050(6) Uani 1 1 d . . . . .
H4 H 0.277244 0.208814 0.153822 0.060 Uiso 1 1 calc R U . . .
C32 C 0.6680(8) -0.3408(16) 0.4547(12) 0.043(5) Uani 1 1 d . . . . .
H32A H 0.643789 -0.356511 0.404356 0.051 Uiso 1 1 calc R U . . .
H32B H 0.721731 -0.325119 0.445066 0.051 Uiso 1 1 calc R U . . .
C12 C 0.2845(6) 0.977(2) -0.0007(11) 0.045(6) Uani 1 1 d . . . . .
H12A H 0.270233 1.004299 0.051954 0.054 Uiso 1 1 calc R U . . .
H12B H 0.289499 1.057771 -0.032025 0.054 Uiso 1 1 calc R U . . .
C14 C 0.4435(7) 1.0273(15) 0.0356(12) 0.037(5) Uani 1 1 d . . . . .
H14A H 0.435227 1.045238 0.090874 0.045 Uiso 1 1 calc R U . . .
H14B H 0.495185 0.994188 0.029794 0.045 Uiso 1 1 calc R U . . .
C9 C 0.3483(9) -0.199(2) 0.2839(14) 0.070(7) Uani 1 1 d . . . . .
H9A H 0.335233 -0.200137 0.229210 0.105 Uiso 1 1 calc R U . . .
H9B H 0.303039 -0.186199 0.314590 0.105 Uiso 1 1 calc R U . . .
H9C H 0.371778 -0.282468 0.297935 0.105 Uiso 1 1 calc R U . . .
C35 C 0.4798(8) -0.2578(17) 0.4531(11) 0.053(6) Uani 1 1 d . . . . .
H35A H 0.482802 -0.182896 0.417797 0.079 Uiso 1 1 calc R U . . .
H35B H 0.427944 -0.270027 0.469466 0.079 Uiso 1 1 calc R U . . .
H35C H 0.497304 -0.337326 0.426977 0.079 Uiso 1 1 calc R U . . .
C34 C 0.5298(7) -0.2307(17) 0.5251(13) 0.047(5) Uani 1 1 d . . . . .
H34A H 0.529315 -0.308894 0.558902 0.057 Uiso 1 1 calc R U . . .
H34B H 0.508780 -0.155902 0.554356 0.057 Uiso 1 1 calc R U . . .
C6 C 0.3897(10) 0.024(2) 0.2592(16) 0.039(6) Uani 1 1 d . . . . .
C5 C 0.3254(9) 0.0604(18) 0.2245(14) 0.042(6) Uani 1 1 d . . . . .
H5 H 0.283589 0.003310 0.226084 0.051 Uiso 1 1 calc R U . . .
C33 C 0.6595(11) -0.468(2) 0.5055(13) 0.074(7) Uani 1 1 d . . . . .
H33A H 0.662738 -0.546269 0.472712 0.111 Uiso 1 1 calc R U . . .
H33B H 0.610998 -0.466794 0.531517 0.111 Uiso 1 1 calc R U . . .
H33C H 0.699439 -0.470648 0.543936 0.111 Uiso 1 1 calc R U . . .
C15 C 0.4361(9) 1.157(2) -0.0093(14) 0.069(9) Uani 1 1 d . . . . .
H15A H 0.449225 1.142723 -0.063257 0.104 Uiso 1 1 calc R U . . .
H15B H 0.469872 1.223172 0.012848 0.104 Uiso 1 1 calc R U . . .
H15C H 0.384615 1.189196 -0.005899 0.104 Uiso 1 1 calc R U . . .
C13 C 0.2219(7) 0.8943(16) -0.0339(11) 0.050(5) Uani 1 1 d . . . . .
H13A H 0.229689 0.883136 -0.089230 0.075 Uiso 1 1 calc R U . . .
H13B H 0.174019 0.938422 -0.025011 0.075 Uiso 1 1 calc R U . . .
H13C H 0.221449 0.808027 -0.008881 0.075 Uiso 1 1 calc R U . . .
C29 C 0.5794(9) 0.874(2) 0.2022(14) 0.072(8) Uani 1 1 d . . . . .
H29A H 0.541862 0.839229 0.166599 0.107 Uiso 1 1 calc R U . . .
H29B H 0.593263 0.963207 0.186638 0.107 Uiso 1 1 calc R U . . .
H29C H 0.558711 0.875848 0.254326 0.107 Uiso 1 1 calc R U . . .

loop_
_atom_site_aniso_label
_atom_site_aniso_U_11
_atom_site_aniso_U_22
_atom_site_aniso_U_33
_atom_site_aniso_U_23
_atom_site_aniso_U_13
_atom_site_aniso_U_12
Au2 0.0461(3) 0.0311(6) 0.0378(9) 0.0052(8) 0.0002(3) -0.0010(4)
Au1 0.0446(3) 0.0333(6) 0.0378(9) 0.0059(9) 0.0018(3) 0.0008(3)
P1 0.035(3) 0.021(7) 0.044(10) 0.000(3) 0.000(3) -0.0006(19)
P2 0.039(3) 0.033(8) 0.024(9) 0.002(3) 0.000(2) 0.002(2)
C23 0.046(8) 0.033(12) 0.03(2) 0.002(10) 0.005(8) 0.002(7)
C21 0.042(10) 0.036(15) 0.06(3) 0.021(14) 0.011(9) 0.001(8)
C26 0.054(8) 0.021(10) 0.023(17) -0.011(7) 0.003(8) 0.005(6)
C22 0.052(10) 0.034(13) 0.04(2) 0.006(12) 0.000(10) -0.005(9)
O2 0.085(8) 0.039(10) 0.089(18) 0.023(9) 0.005(10) 0.003(8)
C1 0.054(12) 0.05(2) 0.03(3) 0.003(14) 0.005(9) -0.001(10)
C2 0.041(10) 0.048(19) 0.05(3) 0.006(15) 0.010(10) 0.006(11)
C27 0.045(8) 0.041(11) 0.041(18) 0.011(9) -0.008(9) 0.008(7)
C24 0.044(7) 0.031(11) 0.046(16) 0.000(8) 0.008(8) 0.003(7)
C28 0.037(6) 0.029(10) 0.035(16) -0.002(8) 0.004(7) -0.008(7)
C25 0.043(7) 0.033(11) 0.038(18) -0.005(8) 0.006(8) 0.000(6)
C7 0.043(10) 0.041(15) 0.037(19) -0.004(10) -0.015(9) 0.002(9)
C8 0.040(8) 0.059(17) 0.04(2) -0.018(10) -0.002(9) -0.007(8)
C3 0.055(10) 0.028(15) 0.02(2) -0.004(10) 0.003(10) 0.015(9)
C10 0.047(8) 0.025(12) 0.06(2) 0.000(8) 0.004(9) 0.003(7)
C11 0.046(8) 0.037(15) 0.08(2) -0.021(12) 0.020(10) -0.009(9)
C31 0.061(9) 0.046(17) 0.037(19) -0.003(9) -0.004(11) -0.006(10)
C30 0.052(8) 0.026(12) 0.034(17) 0.008(8) 0.009(8) 0.002(7)
O1 0.116(11) 0.027(11) 0.053(15) 0.011(9) -0.035(12) -0.020(10)
C4 0.033(7) 0.065(17) 0.05(2) 0.023(12) 0.004(8) 0.009(10)
C32 0.049(9) 0.039(14) 0.04(2) -0.004(8) -0.005(8) 0.000(8)
C12 0.028(7) 0.046(15) 0.06(2) 0.001(8) 0.005(8) 0.015(9)
C14 0.041(8) 0.033(13) 0.038(17) 0.003(8) 0.002(8) 0.009(7)
C9 0.100(13) 0.042(16) 0.07(2) 0.005(11) 0.015(12) -0.018(11)
C35 0.054(10) 0.049(15) 0.06(2) 0.002(9) 0.002(10) -0.018(8)
C34 0.052(10) 0.050(15) 0.040(17) 0.011(10) 0.006(10) -0.001(9)
C6 0.061(10) 0.023(14) 0.03(2) 0.010(9) 0.013(10) 0.015(10)
C5 0.037(8) 0.032(14) 0.06(2) 0.010(10) -0.007(10) -0.010(8)
C33 0.125(13) 0.05(2) 0.04(2) -0.004(10) -0.002(12) 0.026(13)
C15 0.051(10) 0.049(19) 0.11(3) 0.013(11) 0.002(10) -0.014(9)
C13 0.051(9) 0.050(13) 0.049(17) -0.005(10) -0.004(9) 0.010(8)
C29 0.091(12) 0.039(15) 0.08(2) 0.025(12) 0.014(12) 0.014(10)

loop_
_atom_type_symbol
_atom_type_description
_atom_type_scat_dispersion_real
_atom_type_scat_dispersion_imag
_atom_type_scat_source
C C 0.0013 0.0009 'International Tables Vol C Tables 4.2.6.8 and 6.1.1.4'
H H 0.0000 0.0000 'International Tables Vol C Tables 4.2.6.8 and 6.1.1.4'
Au Au -0.6570 6.0260 'International Tables Vol C Tables 4.2.6.8 and 6.1.1.4'
O O 0.0058 0.0036 'International Tables Vol C Tables 4.2.6.8 and 6.1.1.4'
P P 0.0671 0.0586 'International Tables Vol C Tables 4.2.6.8 and 6.1.1.4'

loop_
_geom_angle_atom_site_label_1
_geom_angle_atom_site_label_2
_geom_angle_atom_site_label_3
_geom_angle
_geom_angle_site_symmetry_1
_geom_angle_site_symmetry_3
_geom_angle_publ_flag
C21 Au2 P2 174.4(11) . . ?
C1 Au1 P1 175.9(11) . . ?
C10 P1 Au1 111.7(8) . . ?
C10 P1 C12 106.0(8) . . ?
C10 P1 C14 103.5(8) . . ?
C12 P1 Au1 113.5(7) . . ?
C12 P1 C14 104.7(9) . . ?
C14 P1 Au1 116.4(6) . . ?
C30 P2 Au2 111.3(7) . . ?
C30 P2 C34 105.1(9) . . ?
C32 P2 Au2 115.5(7) . . ?
C32 P2 C30 105.7(8) . . ?
C32 P2 C34 107.8(9) . . ?
C34 P2 Au2 110.8(7) . . ?
C22 C23 C24 120.2(17) . . ?
C28 C23 C22 125(2) . . ?
C28 C23 C24 115(2) . . ?
C22 C21 Au2 172(4) . . ?
O2 C26 C27 125.2(17) . . ?
O2 C26 C25 117.4(18) . . ?
C25 C26 C27 117(2) . . ?
C21 C22 C23 174(4) . . ?
C26 O2 C29 116.6(17) . . ?
C2 C1 Au1 173(4) . . ?
C1 C2 C3 179(4) . . ?
C26 C27 H27 120.3 . . ?
C28 C27 C26 119.4(17) . . ?
C28 C27 H27 120.3 . . ?
C23 C24 H24 119.0 . . ?
C25 C24 C23 122.0(17) . . ?
C25 C24 H24 119.0 . . ?
C23 C28 H28 118.0 . . ?
C27 C28 C23 124.0(18) . . ?
C27 C28 H28 118.0 . . ?
C26 C25 H25 118.9 . . ?
C24 C25 C26 122.2(18) . . ?
C24 C25 H25 118.9 . . ?
C8 C7 H7 121.0 . . ?
C6 C7 H7 121.0 . . ?
C6 C7 C8 118.0(18) . . ?
C7 C8 H8 119.6 . . ?
C3 C8 C7 120.7(18) . . ?
C3 C8 H8 119.6 . . ?
C8 C3 C2 118(2) . . ?
C8 C3 C4 120(2) . . ?
C4 C3 C2 122(2) . . ?
P1 C10 H10A 109.0 . . ?
P1 C10 H10B 109.0 . . ?
H10A C10 H10B 107.8 . . ?
C11 C10 P1 113.0(14) . . ?
C11 C10 H10A 109.0 . . ?
C11 C10 H10B 109.0 . . ?
C10 C11 H11A 109.5 . . ?
C10 C11 H11B 109.5 . . ?
C10 C11 H11C 109.5 . . ?
H11A C11 H11B 109.5 . . ?
H11A C11 H11C 109.5 . . ?
H11B C11 H11C 109.5 . . ?
H31A C31 H31B 109.5 . . ?
H31A C31 H31C 109.5 . . ?
H31B C31 H31C 109.5 . . ?
C30 C31 H31A 109.5 . . ?
C30 C31 H31B 109.5 . . ?
C30 C31 H31C 109.5 . . ?
P2 C30 H30A 108.7 . . ?
P2 C30 H30B 108.7 . . ?
C31 C30 P2 114.1(13) . . ?
C31 C30 H30A 108.7 . . ?
C31 C30 H30B 108.7 . . ?
H30A C30 H30B 107.6 . . ?
C9 O1 C6 120.3(19) . . ?
C3 C4 H4 121.4 . . ?
C3 C4 C5 117.1(18) . . ?
C5 C4 H4 121.4 . . ?
P2 C32 H32A 108.8 . . ?
P2 C32 H32B 108.8 . . ?
H32A C32 H32B 107.6 . . ?
C33 C32 P2 114.0(15) . . ?
C33 C32 H32A 108.8 . . ?
C33 C32 H32B 108.8 . . ?
P1 C12 H12A 108.5 . . ?
P1 C12 H12B 108.5 . . ?
H12A C12 H12B 107.5 . . ?
C13 C12 P1 115.0(14) . . ?
C13 C12 H12A 108.5 . . ?
C13 C12 H12B 108.5 . . ?
P1 C14 H14A 108.7 . . ?
P1 C14 H14B 108.7 . . ?
H14A C14 H14B 107.6 . . ?
C15 C14 P1 114.2(14) . . ?
C15 C14 H14A 108.7 . . ?
C15 C14 H14B 108.7 . . ?
O1 C9 H9A 109.5 . . ?
O1 C9 H9B 109.5 . . ?
O1 C9 H9C 109.5 . . ?
H9A C9 H9B 109.5 . . ?
H9A C9 H9C 109.5 . . ?
H9B C9 H9C 109.5 . . ?
H35A C35 H35B 109.5 . . ?
H35A C35 H35C 109.5 . . ?
H35B C35 H35C 109.5 . . ?
C34 C35 H35A 109.5 . . ?
C34 C35 H35B 109.5 . . ?
C34 C35 H35C 109.5 . . ?
P2 C34 H34A 109.2 . . ?
P2 C34 H34B 109.2 . . ?
C35 C34 P2 112.0(13) . . ?
C35 C34 H34A 109.2 . . ?
C35 C34 H34B 109.2 . . ?
H34A C34 H34B 107.9 . . ?
C7 C6 O1 114(2) . . ?
C5 C6 C7 123(2) . . ?
C5 C6 O1 122.6(19) . . ?
C4 C5 H5 119.6 . . ?
C6 C5 C4 120.7(16) . . ?
C6 C5 H5 119.6 . . ?
C32 C33 H33A 109.5 . . ?
C32 C33 H33B 109.5 . . ?
C32 C33 H33C 109.5 . . ?
H33A C33 H33B 109.5 . . ?
H33A C33 H33C 109.5 . . ?
H33B C33 H33C 109.5 . . ?
C14 C15 H15A 109.5 . . ?
C14 C15 H15B 109.5 . . ?
C14 C15 H15C 109.5 . . ?
H15A C15 H15B 109.5 . . ?
H15A C15 H15C 109.5 . . ?
H15B C15 H15C 109.5 . . ?
C12 C13 H13A 109.5 . . ?
C12 C13 H13B 109.5 . . ?
C12 C13 H13C 109.5 . . ?
H13A C13 H13B 109.5 . . ?
H13A C13 H13C 109.5 . . ?
H13B C13 H13C 109.5 . . ?
O2 C29 H29A 109.5 . . ?
O2 C29 H29B 109.5 . . ?
O2 C29 H29C 109.5 . . ?
H29A C29 H29B 109.5 . . ?
H29A C29 H29C 109.5 . . ?
H29B C29 H29C 109.5 . . ?

loop_
_geom_bond_atom_site_label_1
_geom_bond_atom_site_label_2
_geom_bond_distance
_geom_bond_site_symmetry_2
_geom_bond_publ_flag
Au2 P2 2.283(11) . ?
Au2 C21 2.00(3) . ?
Au1 P1 2.283(11) . ?
Au1 C1 2.01(4) . ?
P1 C10 1.797(18) . ?
P1 C12 1.816(14) . ?
P1 C14 1.852(18) . ?
P2 C30 1.801(17) . ?
P2 C32 1.801(19) . ?
P2 C34 1.815(14) . ?
C23 C22 1.40(4) . ?
C23 C24 1.43(3) . ?
C23 C28 1.39(2) . ?
C21 C22 1.21(4) . ?
C26 O2 1.37(3) . ?
C26 C27 1.41(3) . ?
C26 C25 1.40(2) . ?
O2 C29 1.40(2) . ?
C1 C2 1.19(4) . ?
C2 C3 1.48(4) . ?
C27 H27 0.9300 . ?
C27 C28 1.35(3) . ?
C24 H24 0.9300 . ?
C24 C25 1.31(2) . ?
C28 H28 0.9300 . ?
C25 H25 0.9300 . ?
C7 H7 0.9300 . ?
C7 C8 1.42(3) . ?
C7 C6 1.34(3) . ?
C8 H8 0.9300 . ?
C8 C3 1.39(3) . ?
C3 C4 1.39(3) . ?
C10 H10A 0.9700 . ?
C10 H10B 0.9700 . ?
C10 C11 1.53(3) . ?
C11 H11A 0.9600 . ?
C11 H11B 0.9600 . ?
C11 H11C 0.9600 . ?
C31 H31A 0.9600 . ?
C31 H31B 0.9600 . ?
C31 H31C 0.9600 . ?
C31 C30 1.50(2) . ?
C30 H30A 0.9700 . ?
C30 H30B 0.9700 . ?
O1 C9 1.36(3) . ?
O1 C6 1.38(3) . ?
C4 H4 0.9300 . ?
C4 C5 1.44(3) . ?
C32 H32A 0.9700 . ?
C32 H32B 0.9700 . ?
C32 C33 1.54(3) . ?
C12 H12A 0.9700 . ?
C12 H12B 0.9700 . ?
C12 C13 1.49(2) . ?
C14 H14A 0.9700 . ?
C14 H14B 0.9700 . ?
C14 C15 1.51(3) . ?
C9 H9A 0.9600 . ?
C9 H9B 0.9600 . ?
C9 H9C 0.9600 . ?
C35 H35A 0.9600 . ?
C35 H35B 0.9600 . ?
C35 H35C 0.9600 . ?
C35 C34 1.53(2) . ?
C34 H34A 0.9700 . ?
C34 H34B 0.9700 . ?
C6 C5 1.32(3) . ?
C5 H5 0.9300 . ?
C33 H33A 0.9600 . ?
C33 H33B 0.9600 . ?
C33 H33C 0.9600 . ?
C15 H15A 0.9600 . ?
C15 H15B 0.9600 . ?
C15 H15C 0.9600 . ?
C13 H13A 0.9600 . ?
C13 H13B 0.9600 . ?
C13 H13C 0.9600 . ?
C29 H29A 0.9600 . ?
C29 H29B 0.9600 . ?
C29 H29C 0.9600 . ?

loop_
_geom_torsion_atom_site_label_1
_geom_torsion_atom_site_label_2
_geom_torsion_atom_site_label_3
_geom_torsion_atom_site_label_4
_geom_torsion
_geom_torsion_site_symmetry_1
_geom_torsion_site_symmetry_2
_geom_torsion_site_symmetry_3
_geom_torsion_site_symmetry_4
_geom_torsion_publ_flag
Au2 P2 C30 C31 44.7(13) . . . . ?
Au2 P2 C32 C33 -176.8(12) . . . . ?
Au2 P2 C34 C35 61.4(13) . . . . ?
Au1 P1 C10 C11 31.7(14) . . . . ?
Au1 P1 C12 C13 -58.6(15) . . . . ?
Au1 P1 C14 C15 -174.2(12) . . . . ?
C23 C24 C25 C26 -5(4) . . . . ?
C26 C27 C28 C23 2(4) . . . . ?
C22 C23 C24 C25 -177(3) . . . . ?
C22 C23 C28 C27 178(3) . . . . ?
O2 C26 C27 C28 -178(2) . . . . ?
O2 C26 C25 C24 -179(2) . . . . ?
C2 C3 C4 C5 -175(3) . . . . ?
C27 C26 O2 C29 3(4) . . . . ?
C27 C26 C25 C24 8(4) . . . . ?
C24 C23 C28 C27 1(4) . . . . ?
C28 C23 C24 C25 1(4) . . . . ?
C25 C26 O2 C29 -169(2) . . . . ?
C25 C26 C27 C28 -7(3) . . . . ?
C7 C8 C3 C2 178(3) . . . . ?
C7 C8 C3 C4 -1(4) . . . . ?
C7 C6 C5 C4 10(4) . . . . ?
C8 C7 C6 O1 -178(2) . . . . ?
C8 C7 C6 C5 -7(4) . . . . ?
C8 C3 C4 C5 4(3) . . . . ?
C3 C4 C5 C6 -8(3) . . . . ?
C10 P1 C12 C13 64.3(16) . . . . ?
C10 P1 C14 C15 62.9(16) . . . . ?
C30 P2 C32 C33 59.7(15) . . . . ?
C30 P2 C34 C35 -178.3(11) . . . . ?
O1 C6 C5 C4 -180(2) . . . . ?
C32 P2 C30 C31 170.9(12) . . . . ?
C32 P2 C34 C35 -65.9(14) . . . . ?
C12 P1 C10 C11 -92.4(15) . . . . ?
C12 P1 C14 C15 -47.9(17) . . . . ?
C14 P1 C10 C11 157.7(13) . . . . ?
C14 P1 C12 C13 173.3(14) . . . . ?
C9 O1 C6 C7 -170(2) . . . . ?
C9 O1 C6 C5 18(4) . . . . ?
C34 P2 C30 C31 -75.3(15) . . . . ?
C34 P2 C32 C33 -52.4(17) . . . . ?
C6 C7 C8 C3 2(4) . . . . ?

loop_
_twin_individual_id
_twin_individual_mass_fraction_refined
1 0.29(3)
2 0.71(3)
